data_4083532
loop_
_publ_author_name
'Breunig, Jens Michael'
'Lehmann, Felix'
'Bolte, Michael'
'Lerner, Hans-Wolfram'
'Wagner, Matthias'

_publ_section_title
;
 Synthesis and Reactivity ofo-Phosphane Oxide Substituted
 Aryl(hydro)borates and Aryl(hydro)boranes
;
_journal_issue 12
_journal_name_full Organometallics
_journal_page_first 3163
_journal_paper_doi 10.1021/om500385h
_journal_volume 33
_journal_year 2014
_chemical_formula_moiety 'C28 H50 B2 Li2 O2 P2'
_chemical_formula_sum 'C28 H50 B2 Li2 O2 P2'
_chemical_formula_weight 516.12
_chemical_name_systematic ?
_space_group_IT_number 14
_symmetry_cell_setting monoclinic
_symmetry_space_group_name_Hall '-P 2ybc'
_symmetry_space_group_name_H-M 'P 1 21/c 1'
_atom_sites_solution_hydrogens geom
_atom_sites_solution_primary direct
_atom_sites_solution_secondary difmap
_audit_creation_method SHELXL-97
_cell_angle_alpha 90.00
_cell_angle_beta 107.429(4)
_cell_angle_gamma 90.00
_cell_formula_units_Z 2
_cell_length_a 7.9836(4)
_cell_length_b 23.4684(12)
_cell_length_c 8.7674(5)
_cell_measurement_reflns_used 37071
_cell_measurement_temperature 173(2)
_cell_measurement_theta_max 28.1
_cell_measurement_theta_min 2.5
_cell_volume 1567.26(15)
_computing_cell_refinement 'X-Area (Stoe & Cie, 2001)'
_computing_data_collection 'X-Area (Stoe & Cie, 2001)'
_computing_data_reduction 'X-Area (Stoe & Cie, 2001)'
_computing_molecular_graphics 'XP in SHELXTL-Plus (Sheldrick, 2008)'
_computing_publication_material SHELXL97
_computing_structure_refinement 'SHELXL97 (Sheldrick, 2008) '
_computing_structure_solution 'SHELXS97 (Sheldrick, 2008) '
_diffrn_ambient_temperature 173(2)
_diffrn_measured_fraction_theta_full 0.994
_diffrn_measured_fraction_theta_max 0.994
_diffrn_measurement_device_type 'STOE IPDS II two-circle-diffractometer'
_diffrn_measurement_method \w
_diffrn_radiation_monochromator 'Genix 3D multilayer optics'
_diffrn_radiation_source 'Genix 3D I\mS microfocus X-ray source'
_diffrn_radiation_type MoK\a
_diffrn_radiation_wavelength 0.71073
_diffrn_reflns_av_R_equivalents 0.0698
_diffrn_reflns_av_sigmaI/netI 0.0289
_diffrn_reflns_limit_h_max 9
_diffrn_reflns_limit_h_min -9
_diffrn_reflns_limit_k_max 27
_diffrn_reflns_limit_k_min -27
_diffrn_reflns_limit_l_max 10
_diffrn_reflns_limit_l_min -10
_diffrn_reflns_number 20941
_diffrn_reflns_theta_full 25.00
_diffrn_reflns_theta_max 25.03
_diffrn_reflns_theta_min 2.58
_diffrn_standards_number 0
_exptl_absorpt_coefficient_mu 0.160
_exptl_absorpt_correction_T_max 0.9256
_exptl_absorpt_correction_T_min 0.9213
_exptl_absorpt_correction_type multi-scan
_exptl_absorpt_process_details 'X-Area (Stoe & Cie, 2001)'
_exptl_crystal_colour colourless
_exptl_crystal_density_diffrn 1.094
_exptl_crystal_density_method 'not measured'
_exptl_crystal_description block
_exptl_crystal_F_000 560
_exptl_crystal_size_max 0.52
_exptl_crystal_size_mid 0.49
_exptl_crystal_size_min 0.49
_refine_diff_density_max 0.720
_refine_diff_density_min -0.466
_refine_diff_density_rms 0.063
_refine_ls_extinction_method none
_refine_ls_goodness_of_fit_ref 1.065
_refine_ls_hydrogen_treatment mixed
_refine_ls_matrix_type full
_refine_ls_number_parameters 173
_refine_ls_number_reflns 2752
_refine_ls_number_restraints 0
_refine_ls_restrained_S_all 1.065
_refine_ls_R_factor_all 0.0854
_refine_ls_R_factor_gt 0.0836
_refine_ls_shift/su_max 0.000
_refine_ls_shift/su_mean 0.000
_refine_ls_structure_factor_coef Fsqd
_refine_ls_weighting_details 'calc w=1/[\s^2^(Fo^2^)+(0.0978P)^2^+2.5542P] where P=(Fo^2^+2Fc^2^)/3'
_refine_ls_weighting_scheme calc
_refine_ls_wR_factor_gt 0.2157
_refine_ls_wR_factor_ref 0.2170
_reflns_number_gt 2641
_reflns_number_total 2752
_reflns_threshold_expression I>2\s(I)
_cod_data_source_file om500385h_si_002.cif
_cod_data_source_block wa1451
_cod_depositor_comments
;
The following automatic conversions were performed:

'_symmetry_cell_setting' value 'Monoclinic' changed to 'monoclinic'
according to
/usr/data/users/saulius/crontab/automatic-downloads/rss-feeds/ACS/lib/dictionaries/cif_core.dic
dictionary named 'cif_core.dic' version 2.4.2 from 2011-04-26.

Automatic conversion script
Id: cif_fix_values 2281 2013-09-26 08:29:07Z andrius 

 Adding full bibliography for 4083529--4083544.cif.
;
_cod_original_cell_volume 1567.26(14)
_cod_original_sg_symbol_H-M P21/c
_cod_database_code 4083532

loop_
_symmetry_equiv_pos_as_xyz
'x, y, z'
'-x, y+1/2, -z+1/2'
'-x, -y, -z'
'x, -y-1/2, z-1/2'

loop_
_atom_site_label
_atom_site_type_symbol
_atom_site_fract_x
_atom_site_fract_y
_atom_site_fract_z
_atom_site_U_iso_or_equiv
_atom_site_adp_type
_atom_site_occupancy
_atom_site_symmetry_multiplicity
_atom_site_calc_flag
_atom_site_refinement_flags
_atom_site_disorder_assembly
_atom_site_disorder_group
Li1 Li 0.3889(9) 0.5288(3) 0.4054(8) 0.0594(17) Uani 1 1 d . . .
P1 P 0.64168(11) 0.60451(3) 0.67020(9) 0.0375(3) Uani 1 1 d . A .
B1 B 0.2664(6) 0.6130(2) 0.3365(7) 0.0633(13) Uani 1 1 d . . .
H1A H 0.172(6) 0.626(2) 0.238(6) 0.081(14) Uiso 1 1 d . . .
H1B H 0.214(6) 0.577(2) 0.392(6) 0.083(14) Uiso 1 1 d . . .
H1C H 0.379(6) 0.5937(19) 0.288(6) 0.073(13) Uiso 1 1 d . . .
O1 O 0.5661(3) 0.54864(10) 0.5903(3) 0.0519(7) Uani 1 1 d . . .
C1 C 0.6654(5) 0.59603(17) 0.8866(4) 0.0509(9) Uani 1 1 d . . .
C2 C 0.7431(10) 0.5370(3) 0.9390(6) 0.108(2) Uani 1 1 d . . .
H2A H 0.7569 0.5317 1.0529 0.161 Uiso 1 1 calc R . .
H2B H 0.8580 0.5339 0.9205 0.161 Uiso 1 1 calc R . .
H2C H 0.6643 0.5077 0.8769 0.161 Uiso 1 1 calc R . .
C3 C 0.4805(6) 0.5974(2) 0.9039(6) 0.0767(14) Uani 1 1 d . . .
H3A H 0.4875 0.5929 1.0168 0.115 Uiso 1 1 calc R . .
H3B H 0.4109 0.5662 0.8417 0.115 Uiso 1 1 calc R . .
H3C H 0.4246 0.6339 0.8643 0.115 Uiso 1 1 calc R . .
C4 C 0.7708(8) 0.6424(3) 0.9964(5) 0.097(2) Uani 1 1 d . . .
H4A H 0.7765 0.6339 1.1072 0.145 Uiso 1 1 calc R . .
H4B H 0.7137 0.6793 0.9655 0.145 Uiso 1 1 calc R . .
H4C H 0.8900 0.6436 0.9868 0.145 Uiso 1 1 calc R . .
C5 C 0.8473(5) 0.61904(18) 0.6212(4) 0.0533(9) Uani 1 1 d . . .
C6 C 0.9666(18) 0.5579(7) 0.6519(19) 0.074(4) Uiso 0.392(14) 1 d P A 1
H6A H 1.0141 0.5516 0.5624 0.110 Uiso 0.392(14) 1 calc PR A 1
H6B H 0.8910 0.5258 0.6596 0.110 Uiso 0.392(14) 1 calc PR A 1
H6C H 1.0634 0.5610 0.7515 0.110 Uiso 0.392(14) 1 calc PR A 1
C7 C 0.8102(13) 0.6338(6) 0.4470(12) 0.051(3) Uiso 0.392(14) 1 d P A 1
H7A H 0.9196 0.6322 0.4182 0.076 Uiso 0.392(14) 1 calc PR A 1
H7B H 0.7609 0.6723 0.4278 0.076 Uiso 0.392(14) 1 calc PR A 1
H7C H 0.7260 0.6064 0.3819 0.076 Uiso 0.392(14) 1 calc PR A 1
C8 C 0.981(2) 0.6607(7) 0.7192(19) 0.083(5) Uiso 0.392(14) 1 d P A 1
H8A H 1.0699 0.6683 0.6653 0.125 Uiso 0.392(14) 1 calc PR A 1
H8B H 1.0375 0.6445 0.8252 0.125 Uiso 0.392(14) 1 calc PR A 1
H8C H 0.9222 0.6964 0.7308 0.125 Uiso 0.392(14) 1 calc PR A 1
C6' C 0.9831(11) 0.5772(4) 0.7046(11) 0.067(2) Uiso 0.608(14) 1 d P A 2
H6'A H 1.0544 0.5669 0.6352 0.100 Uiso 0.608(14) 1 calc PR A 2
H6'B H 0.9261 0.5431 0.7300 0.100 Uiso 0.608(14) 1 calc PR A 2
H6'C H 1.0585 0.5941 0.8036 0.100 Uiso 0.608(14) 1 calc PR A 2
C7' C 0.7957(9) 0.6066(4) 0.4394(8) 0.0547(19) Uiso 0.608(14) 1 d P A 2
H7'A H 0.8895 0.6197 0.3970 0.082 Uiso 0.608(14) 1 calc PR A 2
H7'B H 0.6866 0.6267 0.3850 0.082 Uiso 0.608(14) 1 calc PR A 2
H7'C H 0.7783 0.5655 0.4213 0.082 Uiso 0.608(14) 1 calc PR A 2
C8' C 0.9057(11) 0.6809(3) 0.6595(10) 0.064(2) Uiso 0.608(14) 1 d P A 2
H8'A H 1.0231 0.6861 0.6481 0.096 Uiso 0.608(14) 1 calc PR A 2
H8'B H 0.9085 0.6898 0.7695 0.096 Uiso 0.608(14) 1 calc PR A 2
H8'C H 0.8228 0.7064 0.5855 0.096 Uiso 0.608(14) 1 calc PR A 2
C11 C 0.3434(5) 0.66303(15) 0.4621(5) 0.0495(9) Uani 1 1 d . A .
C12 C 0.4940(5) 0.66388(15) 0.5941(4) 0.0448(8) Uani 1 1 d . . .
C13 C 0.5402(7) 0.71507(17) 0.6814(5) 0.0675(12) Uani 1 1 d . A .
H13A H 0.6451 0.7161 0.7686 0.081 Uiso 1 1 calc R . .
C14 C 0.4386(8) 0.76358(18) 0.6446(6) 0.0769(14) Uani 1 1 d . . .
H14A H 0.4730 0.7974 0.7053 0.092 Uiso 1 1 calc R A .
C15 C 0.2891(7) 0.76217(18) 0.5205(7) 0.0708(13) Uani 1 1 d . A .
H15A H 0.2160 0.7949 0.4941 0.085 Uiso 1 1 calc R . .
C16 C 0.2457(6) 0.71419(16) 0.4357(6) 0.0648(12) Uani 1 1 d . . .
H16A H 0.1395 0.7145 0.3499 0.078 Uiso 1 1 calc R A .

loop_
_atom_site_aniso_label
_atom_site_aniso_U_11
_atom_site_aniso_U_22
_atom_site_aniso_U_33
_atom_site_aniso_U_23
_atom_site_aniso_U_13
_atom_site_aniso_U_12
Li1 0.056(4) 0.047(3) 0.062(4) -0.005(3) -0.001(3) 0.011(3)
P1 0.0406(5) 0.0367(5) 0.0347(5) -0.0018(3) 0.0106(3) 0.0000(3)
B1 0.049(3) 0.055(3) 0.070(3) 0.012(2) -0.006(2) -0.002(2)
O1 0.0556(15) 0.0396(13) 0.0540(15) -0.0068(11) 0.0066(12) 0.0064(11)
C1 0.055(2) 0.063(2) 0.0337(17) 0.0105(15) 0.0105(15) -0.0016(17)
C2 0.161(6) 0.101(4) 0.066(3) 0.045(3) 0.041(4) 0.052(4)
C3 0.072(3) 0.107(4) 0.057(3) 0.019(2) 0.029(2) -0.016(3)
C4 0.112(4) 0.141(5) 0.0299(19) -0.007(3) 0.011(2) -0.051(4)
C5 0.0391(18) 0.076(3) 0.0446(19) 0.0057(17) 0.0123(15) 0.0012(17)
C11 0.0445(18) 0.0437(19) 0.065(2) 0.0110(16) 0.0246(17) 0.0040(15)
C12 0.0529(19) 0.0497(19) 0.0377(17) 0.0053(14) 0.0226(15) 0.0050(15)
C13 0.104(3) 0.046(2) 0.053(2) -0.0032(18) 0.026(2) 0.007(2)
C14 0.125(4) 0.041(2) 0.079(3) -0.007(2) 0.052(3) 0.003(2)
C15 0.081(3) 0.049(2) 0.098(4) 0.016(2) 0.051(3) 0.017(2)
C16 0.057(2) 0.046(2) 0.106(3) 0.028(2) 0.045(2) 0.0198(18)

loop_
_atom_type_symbol
_atom_type_description
_atom_type_scat_dispersion_real
_atom_type_scat_dispersion_imag
_atom_type_scat_source
C C 0.0033 0.0016 'International Tables Vol C Tables 4.2.6.8 and 6.1.1.4'
H H 0.0000 0.0000 'International Tables Vol C Tables 4.2.6.8 and 6.1.1.4'
B B 0.0013 0.0007 'International Tables Vol C Tables 4.2.6.8 and 6.1.1.4'
Li Li -0.0003 0.0001 'International Tables Vol C Tables 4.2.6.8 and 6.1.1.4'
O O 0.0106 0.0060 'International Tables Vol C Tables 4.2.6.8 and 6.1.1.4'
P P 0.1023 0.0942 'International Tables Vol C Tables 4.2.6.8 and 6.1.1.4'

loop_
_geom_angle_atom_site_label_1
_geom_angle_atom_site_label_2
_geom_angle_atom_site_label_3
_geom_angle
_geom_angle_site_symmetry_1
_geom_angle_site_symmetry_3
O1 Li1 O1 97.8(3) 3_666 .
O1 Li1 B1 162.2(4) 3_666 .
O1 Li1 B1 100.0(3) . .
O1 Li1 Li1 49.1(2) 3_666 3_666
O1 Li1 Li1 48.7(2) . 3_666
B1 Li1 Li1 148.6(5) . 3_666
O1 Li1 H1B 140.4(17) 3_666 .
O1 Li1 H1B 106.0(16) . .
B1 Li1 H1B 30.3(17) . .
Li1 Li1 H1B 142.6(17) 3_666 .
O1 Li1 H1C 143.7(16) 3_666 .
O1 Li1 H1C 100.2(15) . .
B1 Li1 H1C 32.7(15) . .
Li1 Li1 H1C 138.2(16) 3_666 .
H1B Li1 H1C 62(2) . .
O1 P1 C12 111.51(16) . .
O1 P1 C5 107.99(17) . .
C12 P1 C5 107.28(17) . .
O1 P1 C1 106.39(16) . .
C12 P1 C1 108.25(16) . .
C5 P1 C1 115.50(17) . .
C11 B1 Li1 114.9(3) . .
C11 B1 H1A 113(3) . .
Li1 B1 H1A 132(3) . .
C11 B1 H1B 112(3) . .
Li1 B1 H1B 53(3) . .
H1A B1 H1B 109(4) . .
C11 B1 H1C 110(2) . .
Li1 B1 H1C 56(2) . .
H1A B1 H1C 105(4) . .
H1B B1 H1C 107(3) . .
P1 O1 Li1 142.0(3) . 3_666
P1 O1 Li1 135.1(3) . .
Li1 O1 Li1 82.2(3) 3_666 .
C4 C1 C3 106.8(4) . .
C4 C1 C2 111.0(4) . .
C3 C1 C2 107.8(4) . .
C4 C1 P1 115.8(3) . .
C3 C1 P1 107.0(3) . .
C2 C1 P1 108.1(3) . .
C1 C2 H2A 109.5 . .
C1 C2 H2B 109.5 . .
H2A C2 H2B 109.5 . .
C1 C2 H2C 109.5 . .
H2A C2 H2C 109.5 . .
H2B C2 H2C 109.5 . .
C1 C3 H3A 109.5 . .
C1 C3 H3B 109.5 . .
H3A C3 H3B 109.5 . .
C1 C3 H3C 109.5 . .
H3A C3 H3C 109.5 . .
H3B C3 H3C 109.5 . .
C1 C4 H4A 109.5 . .
C1 C4 H4B 109.5 . .
H4A C4 H4B 109.5 . .
C1 C4 H4C 109.5 . .
H4A C4 H4C 109.5 . .
H4B C4 H4C 109.5 . .
C6' C5 C7 123.0(6) . .
C6' C5 C8 82.0(7) . .
C7 C5 C8 108.6(8) . .
C6' C5 C8' 113.0(5) . .
C7 C5 C8' 87.7(6) . .
C8 C5 C8' 31.2(6) . .
C6' C5 C7' 108.2(5) . .
C7 C5 C7' 24.4(4) . .
C8 C5 C7' 129.2(7) . .
C8' C5 C7' 112.0(5) . .
C6' C5 C6 21.6(5) . .
C7 C5 C6 106.6(7) . .
C8 C5 C6 101.0(8) . .
C8' C5 C6 130.3(6) . .
C7' C5 C6 88.1(6) . .
C6' C5 P1 109.4(4) . .
C7 C5 P1 111.0(4) . .
C8 C5 P1 120.8(6) . .
C8' C5 P1 110.9(4) . .
C7' C5 P1 102.9(3) . .
C6 C5 P1 107.6(5) . .
C5 C6 H6A 109.5 . .
C5 C6 H6B 109.5 . .
H6A C6 H6B 109.5 . .
C5 C6 H6C 109.5 . .
H6A C6 H6C 109.5 . .
H6B C6 H6C 109.5 . .
C5 C7 H7A 109.5 . .
C5 C7 H7B 109.5 . .
H7A C7 H7B 109.5 . .
C5 C7 H7C 109.5 . .
H7A C7 H7C 109.5 . .
H7B C7 H7C 109.5 . .
C5 C8 H8A 109.5 . .
C5 C8 H8B 109.5 . .
H8A C8 H8B 109.5 . .
C5 C8 H8C 109.5 . .
H8A C8 H8C 109.5 . .
H8B C8 H8C 109.5 . .
C5 C6' H6'A 109.5 . .
C5 C6' H6'B 109.5 . .
H6'A C6' H6'B 109.5 . .
C5 C6' H6'C 109.5 . .
H6'A C6' H6'C 109.5 . .
H6'B C6' H6'C 109.5 . .
C5 C7' H7'A 109.5 . .
C5 C7' H7'B 109.5 . .
H7'A C7' H7'B 109.5 . .
C5 C7' H7'C 109.5 . .
H7'A C7' H7'C 109.5 . .
H7'B C7' H7'C 109.5 . .
C5 C8' H8'A 109.5 . .
C5 C8' H8'B 109.5 . .
H8'A C8' H8'B 109.5 . .
C5 C8' H8'C 109.5 . .
H8'A C8' H8'C 109.5 . .
H8'B C8' H8'C 109.5 . .
C12 C11 C16 114.8(4) . .
C12 C11 B1 129.6(3) . .
C16 C11 B1 115.6(4) . .
C11 C12 C13 118.8(3) . .
C11 C12 P1 126.6(3) . .
C13 C12 P1 114.6(3) . .
C14 C13 C12 122.3(4) . .
C14 C13 H13A 118.8 . .
C12 C13 H13A 118.8 . .
C15 C14 C13 118.9(4) . .
C15 C14 H14A 120.5 . .
C13 C14 H14A 120.5 . .
C16 C15 C14 119.2(4) . .
C16 C15 H15A 120.4 . .
C14 C15 H15A 120.4 . .
C15 C16 C11 125.9(5) . .
C15 C16 H16A 117.1 . .
C11 C16 H16A 117.1 . .

loop_
_geom_bond_atom_site_label_1
_geom_bond_atom_site_label_2
_geom_bond_distance
_geom_bond_site_symmetry_2
Li1 O1 1.851(7) 3_666
Li1 O1 1.863(7) .
Li1 B1 2.206(8) .
Li1 Li1 2.442(12) 3_666
Li1 H1B 1.78(5) .
Li1 H1C 1.83(5) .
P1 O1 1.524(2) .
P1 C12 1.818(3) .
P1 C5 1.849(4) .
P1 C1 1.860(3) .
B1 C11 1.602(6) .
B1 H1A 1.01(5) .
B1 H1B 1.12(5) .
B1 H1C 1.19(5) .
O1 Li1 1.851(7) 3_666
C1 C4 1.527(6) .
C1 C3 1.529(6) .
C1 C2 1.531(6) .
C2 H2A 0.9800 .
C2 H2B 0.9800 .
C2 H2C 0.9800 .
C3 H3A 0.9800 .
C3 H3B 0.9800 .
C3 H3C 0.9800 .
C4 H4A 0.9800 .
C4 H4B 0.9800 .
C4 H4C 0.9800 .
C5 C6' 1.482(9) .
C5 C7 1.506(10) .
C5 C8 1.512(14) .
C5 C8' 1.531(8) .
C5 C7' 1.550(8) .
C5 C6 1.698(15) .
C6 H6A 0.9800 .
C6 H6B 0.9800 .
C6 H6C 0.9800 .
C7 H7A 0.9800 .
C7 H7B 0.9800 .
C7 H7C 0.9800 .
C8 H8A 0.9800 .
C8 H8B 0.9800 .
C8 H8C 0.9800 .
C6' H6'A 0.9800 .
C6' H6'B 0.9800 .
C6' H6'C 0.9800 .
C7' H7'A 0.9800 .
C7' H7'B 0.9800 .
C7' H7'C 0.9800 .
C8' H8'A 0.9800 .
C8' H8'B 0.9800 .
C8' H8'C 0.9800 .
C11 C12 1.397(5) .
C11 C16 1.413(5) .
C12 C13 1.413(5) .
C13 C14 1.379(6) .
C13 H13A 0.9500 .
C14 C15 1.353(7) .
C14 H14A 0.9500 .
C15 C16 1.337(7) .
C15 H15A 0.9500 .
C16 H16A 0.9500 .

loop_
_geom_torsion_atom_site_label_1
_geom_torsion_atom_site_label_2
_geom_torsion_atom_site_label_3
_geom_torsion_atom_site_label_4
_geom_torsion
_geom_torsion_site_symmetry_1
_geom_torsion_site_symmetry_4
O1 Li1 B1 C11 169.8(14) 3_666 .
O1 Li1 B1 C11 -5.3(5) . .
Li1 Li1 B1 C11 -3.2(13) 3_666 .
C12 P1 O1 Li1 -176.4(5) . 3_666
C5 P1 O1 Li1 66.0(5) . 3_666
C1 P1 O1 Li1 -58.5(5) . 3_666
C12 P1 O1 Li1 17.3(4) . .
C5 P1 O1 Li1 -100.4(4) . .
C1 P1 O1 Li1 135.1(4) . .
O1 Li1 O1 P1 171.6(3) 3_666 .
B1 Li1 O1 P1 -9.9(6) . .
Li1 Li1 O1 P1 171.6(3) 3_666 .
O1 Li1 O1 Li1 0.0 3_666 3_666
B1 Li1 O1 Li1 178.5(5) . 3_666
O1 P1 C1 C4 168.9(4) . .
C12 P1 C1 C4 -71.2(4) . .
C5 P1 C1 C4 49.1(4) . .
O1 P1 C1 C3 -72.2(3) . .
C12 P1 C1 C3 47.8(3) . .
C5 P1 C1 C3 168.0(3) . .
O1 P1 C1 C2 43.7(4) . .
C12 P1 C1 C2 163.6(4) . .
C5 P1 C1 C2 -76.1(4) . .
O1 P1 C5 C6' -69.4(5) . .
C12 P1 C5 C6' 170.3(5) . .
C1 P1 C5 C6' 49.5(5) . .
O1 P1 C5 C7 69.6(6) . .
C12 P1 C5 C7 -50.8(6) . .
C1 P1 C5 C7 -171.5(6) . .
O1 P1 C5 C8 -161.6(9) . .
C12 P1 C5 C8 78.1(9) . .
C1 P1 C5 C8 -42.7(9) . .
O1 P1 C5 C8' 165.3(4) . .
C12 P1 C5 C8' 45.0(4) . .
C1 P1 C5 C8' -75.8(5) . .
O1 P1 C5 C7' 45.4(4) . .
C12 P1 C5 C7' -74.9(4) . .
C1 P1 C5 C7' 164.3(4) . .
O1 P1 C5 C6 -46.7(7) . .
C12 P1 C5 C6 -167.0(6) . .
C1 P1 C5 C6 72.2(7) . .
Li1 B1 C11 C12 11.9(6) . .
Li1 B1 C11 C16 -168.5(4) . .
C16 C11 C12 C13 -3.7(5) . .
B1 C11 C12 C13 176.0(4) . .
C16 C11 C12 P1 175.8(3) . .
B1 C11 C12 P1 -4.5(6) . .
O1 P1 C12 C11 -10.1(3) . .
C5 P1 C12 C11 108.0(3) . .
C1 P1 C12 C11 -126.8(3) . .
O1 P1 C12 C13 169.5(3) . .
C5 P1 C12 C13 -72.5(3) . .
C1 P1 C12 C13 52.8(3) . .
C11 C12 C13 C14 2.5(6) . .
P1 C12 C13 C14 -177.1(4) . .
C12 C13 C14 C15 0.1(7) . .
C13 C14 C15 C16 -1.1(7) . .
C14 C15 C16 C11 -0.5(7) . .
C12 C11 C16 C15 2.9(6) . .
B1 C11 C16 C15 -176.8(4) . .
